data_2207998
loop_
_publ_author_name
'Nie, Fei'

_publ_section_title
;
 Diaquabis(5-chloro-2-formylphenolato-\k^2^<i>O</i>,<i>O</i>')cobalt(II)
;
_journal_coeditor_code CI6708
_journal_issue 2
_journal_name_full 'Acta Crystallographica Section E'
_journal_page_first m188
_journal_page_last m189
_journal_paper_doi 10.1107/S1600536805042534
_journal_volume 62
_journal_year 2006
_chemical_formula_iupac '[Co (C7 H4 Cl O2)2 (H2 O)2]'
_chemical_formula_moiety 'C14 H12 Cl2 Co O6'
_chemical_formula_sum 'C14 H12 Cl2 Co O6'
_chemical_formula_weight 406.07
_chemical_name_systematic
;
Diaquabis(5-chloro-2-formylphenolato-\k^2^O,O')cobalt(II)
;
_space_group_IT_number 14
_symmetry_cell_setting monoclinic
_symmetry_space_group_name_Hall '-P 2ybc'
_symmetry_space_group_name_H-M 'P 1 21/c 1'
_atom_sites_solution_hydrogens geom
_atom_sites_solution_primary direct
_atom_sites_solution_secondary difmap
_audit_creation_method SHELXL-97
_cell_angle_alpha 90.00
_cell_angle_beta 116.703(2)
_cell_angle_gamma 90.00
_cell_formula_units_Z 4
_cell_length_a 15.4115(17)
_cell_length_b 7.4744(8)
_cell_length_c 14.7332(16)
_cell_measurement_reflns_used 1679
_cell_measurement_temperature 295(2)
_cell_measurement_theta_max 24.87
_cell_measurement_theta_min 2.592
_cell_volume 1516.1(3)
_computing_cell_refinement 'SAINT (Bruker, 2002)'
_computing_data_collection 'SMART (Bruker, 2002)'
_computing_data_reduction SAINT
_computing_molecular_graphics 'SHELXTL (Bruker, 2002)'
_computing_publication_material SHELXTL
_computing_structure_refinement 'SHELXL97 (Sheldrick, 1997)'
_computing_structure_solution 'SHELXS97 (Sheldrick, 1997)'
_diffrn_ambient_temperature 295(2)
_diffrn_measured_fraction_theta_full 0.999
_diffrn_measured_fraction_theta_max 0.999
_diffrn_measurement_device_type 'Bruker APEX area-detector'
_diffrn_measurement_method '\f and \w'
_diffrn_radiation_monochromator graphite
_diffrn_radiation_source 'fine-focus sealed tube'
_diffrn_radiation_type MoK\a
_diffrn_radiation_wavelength 0.71073
_diffrn_reflns_av_R_equivalents 0.0429
_diffrn_reflns_av_sigmaI/netI 0.0454
_diffrn_reflns_limit_h_max 19
_diffrn_reflns_limit_h_min -19
_diffrn_reflns_limit_k_max 9
_diffrn_reflns_limit_k_min -9
_diffrn_reflns_limit_l_max 18
_diffrn_reflns_limit_l_min -18
_diffrn_reflns_number 11886
_diffrn_reflns_theta_full 26.50
_diffrn_reflns_theta_max 26.50
_diffrn_reflns_theta_min 1.48
_diffrn_standards_number 0
_exptl_absorpt_coefficient_mu 1.512
_exptl_absorpt_correction_T_max 0.9420
_exptl_absorpt_correction_T_min 0.8514
_exptl_absorpt_correction_type multi-scan
_exptl_absorpt_process_details '(SADABS; Bruker, 2002)'
_exptl_crystal_colour brown
_exptl_crystal_density_diffrn 1.779
_exptl_crystal_density_method 'not measured'
_exptl_crystal_description Block
_exptl_crystal_F_000 820
_exptl_crystal_size_max 0.11
_exptl_crystal_size_mid 0.09
_exptl_crystal_size_min 0.04
_refine_diff_density_max 0.332
_refine_diff_density_min -0.305
_refine_ls_extinction_method none
_refine_ls_goodness_of_fit_ref 1.019
_refine_ls_hydrogen_treatment mixed
_refine_ls_matrix_type full
_refine_ls_number_parameters 224
_refine_ls_number_reflns 3149
_refine_ls_number_restraints 6
_refine_ls_restrained_S_all 1.025
_refine_ls_R_factor_all 0.0640
_refine_ls_R_factor_gt 0.0391
_refine_ls_shift/su_max 0.001
_refine_ls_shift/su_mean 0.000
_refine_ls_structure_factor_coef Fsqd
_refine_ls_weighting_details 'calc w=1/[\s^2^(Fo^2^)+(0.0432P)^2^] where P=(Fo^2^+2Fc^2^)/3'
_refine_ls_weighting_scheme calc
_refine_ls_wR_factor_gt 0.0891
_refine_ls_wR_factor_ref 0.0990
_reflns_number_gt 2177
_reflns_number_total 3149
_reflns_threshold_expression I>2\s(I)
_cod_data_source_file ci6708.cif
_cod_data_source_block I
_cod_depositor_comments
;
The following automatic conversions were performed:
'_symmetry_cell_setting' value 'Monoclinic' changed to 'monoclinic'
according to '/home/saulius/struct/CIF-dictionaries/cif_core.dic'
dictionary named 'cif_core.dic' version 2.4.1 from 2010-06-29.

Automatic conversion script
Id: cif_fix_enum 1527 2010-12-29 10:47:43Z saulius 

The following automatic conversions were performed:

'_symmetry_cell_setting' value 'Monoclinic' changed to 'monoclinic'
according to /home/saulius/struct/CIF-dictionaries/cif_core.dic
dictionary named 'cif_core.dic' version 2.4.1 from 2010-06-29.

Automatic conversion script
Id: cif_fix_values 1715 2011-07-08 13:25:40Z adriana 
;
_cod_original_sg_symbol_H-M 'P 21/c'
_cod_database_code 2207998
_cod_database_fobs_code 2207998

loop_
_symmetry_equiv_pos_as_xyz
'x, y, z'
'-x, y+1/2, -z+1/2'
'-x, -y, -z'
'x, -y-1/2, z-1/2'

loop_
_atom_site_label
_atom_site_fract_x
_atom_site_fract_y
_atom_site_fract_z
_atom_site_U_iso_or_equiv
_atom_site_adp_type
_atom_site_calc_flag
_atom_site_refinement_flags
_atom_site_occupancy
_atom_site_type_symbol
Co1 0.49956(3) 0.25352(4) 0.12423(2) 0.02353(13) Uani d . 1 Co
Cl1 1.00401(6) 0.25865(14) 0.51664(7) 0.0703(3) Uani d . 1 Cl
Cl2 0.01736(6) 0.00610(13) -0.25792(6) 0.0534(3) Uani d . 1 Cl
O1 0.58064(14) 0.2322(2) 0.27670(13) 0.0288(5) Uani d . 1 O
O2 0.62354(15) 0.2721(3) 0.10334(14) 0.0351(5) Uani d . 1 O
O3 0.41862(14) 0.2578(2) -0.02886(13) 0.0285(4) Uani d . 1 O
O4 0.37519(15) 0.2454(2) 0.14480(15) 0.0350(5) Uani d . 1 O
O5 0.48926(17) -0.0280(3) 0.11473(17) 0.0384(5) Uani d D 1 O
H5A 0.472(2) -0.088(4) 0.150(2) 0.048(11) Uiso d D 1 H
H5B 0.515(2) -0.093(4) 0.089(2) 0.052(11) Uiso d D 1 H
O6 0.50823(16) 0.5274(3) 0.13417(16) 0.0373(5) Uani d D 1 O
H6A 0.531(2) 0.590(3) 0.104(2) 0.041(10) Uiso d D 1 H
H6B 0.4806(19) 0.592(3) 0.159(2) 0.038(10) Uiso d D 1 H
C1 0.6756(2) 0.2360(3) 0.3266(2) 0.0274(6) Uani d . 1 C
C2 0.7219(2) 0.1982(4) 0.4316(2) 0.0380(8) Uani d . 1 C
H2 0.6838 0.1691 0.4638 0.046 Uiso calc R 1 H
C3 0.8209(2) 0.2031(5) 0.4881(2) 0.0443(8) Uani d . 1 C
H3 0.8489 0.1752 0.5569 0.053 Uiso calc R 1 H
C4 0.8790(2) 0.2494(4) 0.4426(2) 0.0401(8) Uani d . 1 C
C5 0.8387(2) 0.2875(4) 0.3420(2) 0.0393(8) Uani d . 1 C
H5 0.8786 0.3209 0.3127 0.047 Uiso calc R 1 H
C6 0.7375(2) 0.2776(4) 0.2811(2) 0.0295(7) Uani d . 1 C
C7 0.7051(2) 0.2937(4) 0.1735(2) 0.0376(8) Uani d . 1 C
H7 0.7529 0.3250 0.1542 0.045 Uiso calc R 1 H
C8 0.3268(2) 0.2130(3) -0.0778(2) 0.0265(6) Uani d . 1 C
C9 0.2837(2) 0.1923(4) -0.1843(2) 0.0344(7) Uani d . 1 C
H9 0.3199 0.2197 -0.2187 0.041 Uiso calc R 1 H
C10 0.1900(2) 0.1331(4) -0.2386(2) 0.0375(7) Uani d . 1 C
H10 0.1643 0.1180 -0.3086 0.045 Uiso calc R 1 H
C11 0.1337(2) 0.0958(4) -0.1894(2) 0.0356(7) Uani d . 1 C
C12 0.1696(2) 0.1225(4) -0.0884(2) 0.0350(7) Uani d . 1 C
H12 0.1301 0.1025 -0.0568 0.042 Uiso calc R 1 H
C13 0.2660(2) 0.1802(4) -0.0300(2) 0.0292(6) Uani d . 1 C
C14 0.2951(2) 0.2024(4) 0.0770(2) 0.0365(8) Uani d . 1 C
H14 0.2471 0.1815 0.0976 0.044 Uiso calc R 1 H

loop_
_atom_site_aniso_label
_atom_site_aniso_U_11
_atom_site_aniso_U_22
_atom_site_aniso_U_33
_atom_site_aniso_U_12
_atom_site_aniso_U_13
_atom_site_aniso_U_23
Co1 0.0276(2) 0.0259(2) 0.0195(2) 0.00023(16) 0.01271(17) 0.00034(15)
Cl1 0.0268(4) 0.1225(10) 0.0517(6) -0.0057(5) 0.0088(4) 0.0187(6)
Cl2 0.0317(4) 0.0715(6) 0.0499(5) -0.0119(4) 0.0121(4) -0.0064(5)
O1 0.0255(11) 0.0422(12) 0.0212(10) -0.0023(8) 0.0126(8) 0.0020(8)
O2 0.0343(12) 0.0512(14) 0.0245(11) 0.0031(10) 0.0174(10) 0.0036(9)
O3 0.0281(11) 0.0383(12) 0.0213(10) -0.0031(9) 0.0132(9) 0.0018(8)
O4 0.0349(12) 0.0482(13) 0.0289(11) 0.0011(10) 0.0207(10) -0.0021(9)
O5 0.0595(15) 0.0258(12) 0.0449(14) 0.0040(11) 0.0367(13) 0.0025(10)
O6 0.0593(15) 0.0234(11) 0.0460(14) -0.0006(11) 0.0387(12) -0.0003(10)
C1 0.0318(16) 0.0273(15) 0.0267(15) 0.0006(12) 0.0164(13) -0.0011(12)
C2 0.0295(16) 0.064(2) 0.0247(16) -0.0036(15) 0.0158(14) 0.0057(15)
C3 0.0327(18) 0.074(2) 0.0255(16) -0.0012(16) 0.0121(14) 0.0080(16)
C4 0.0225(15) 0.057(2) 0.0373(18) -0.0003(14) 0.0104(14) 0.0022(15)
C5 0.0304(17) 0.057(2) 0.0373(18) -0.0018(15) 0.0215(15) 0.0031(15)
C6 0.0289(16) 0.0361(18) 0.0283(15) 0.0003(12) 0.0173(13) 0.0006(12)
C7 0.0308(17) 0.057(2) 0.0303(17) 0.0034(15) 0.0181(15) 0.0059(14)
C8 0.0262(15) 0.0288(16) 0.0251(15) 0.0046(12) 0.0120(12) 0.0015(12)
C9 0.0308(16) 0.0505(19) 0.0231(15) -0.0024(15) 0.0131(13) 0.0041(14)
C10 0.0362(17) 0.049(2) 0.0207(16) -0.0020(15) 0.0068(14) 0.0004(13)
C11 0.0269(16) 0.0407(18) 0.0350(18) -0.0006(13) 0.0103(14) 0.0009(14)
C12 0.0318(17) 0.0434(19) 0.0363(18) 0.0004(14) 0.0212(15) -0.0016(14)
C13 0.0299(16) 0.0350(16) 0.0266(16) 0.0004(13) 0.0161(13) -0.0008(13)
C14 0.0315(17) 0.051(2) 0.0353(18) -0.0012(15) 0.0224(15) -0.0008(15)

loop_
_atom_type_symbol
_atom_type_description
_atom_type_scat_dispersion_real
_atom_type_scat_dispersion_imag
_atom_type_scat_source
C C 0.0033 0.0016 'International Tables Vol C Tables 4.2.6.8 and 6.1.1.4'
H H 0.0000 0.0000 'International Tables Vol C Tables 4.2.6.8 and 6.1.1.4'
O O 0.0106 0.0060 'International Tables Vol C Tables 4.2.6.8 and 6.1.1.4'
Cl Cl 0.1484 0.1585 'International Tables Vol C Tables 4.2.6.8 and 6.1.1.4'
Co Co 0.3494 0.9721 'International Tables Vol C Tables 4.2.6.8 and 6.1.1.4'

loop_
_geom_angle_atom_site_label_1
_geom_angle_atom_site_label_2
_geom_angle_atom_site_label_3
_geom_angle
_geom_angle_publ_flag
O1 Co1 O3 176.38(7) y
O1 Co1 O6 90.66(8) y
O3 Co1 O6 92.95(8) y
O1 Co1 O4 89.18(8) y
O3 Co1 O4 90.92(8) y
O6 Co1 O4 93.08(8) y
O1 Co1 O2 91.11(7) y
O3 Co1 O2 88.92(8) y
O6 Co1 O2 84.78(8) y
O4 Co1 O2 177.84(7) y
O1 Co1 O5 89.17(8) y
O3 Co1 O5 87.23(8) y
O6 Co1 O5 179.24(9) y
O4 Co1 O5 86.18(8) y
O2 Co1 O5 95.96(8) y
C1 O1 Co1 126.66(17) ?
C7 O2 Co1 123.22(18) ?
C8 O3 Co1 125.48(16) ?
C14 O4 Co1 123.05(18) ?
Co1 O5 H5A 123(2) ?
Co1 O5 H5B 125(2) ?
H5A O5 H5B 110(2) ?
Co1 O6 H6A 123.8(19) ?
Co1 O6 H6B 125.7(18) ?
H6A O6 H6B 110(2) ?
O1 C1 C2 119.8(2) ?
O1 C1 C6 123.8(2) ?
C2 C1 C6 116.4(3) ?
C3 C2 C1 122.4(3) ?
C3 C2 H2 118.8 ?
C1 C2 H2 118.8 ?
C2 C3 C4 120.0(3) ?
C2 C3 H3 120.0 ?
C4 C3 H3 120.0 ?
C5 C4 C3 120.3(3) ?
C5 C4 Cl1 120.8(2) ?
C3 C4 Cl1 118.9(2) ?
C4 C5 C6 121.2(3) ?
C4 C5 H5 119.4 ?
C6 C5 H5 119.4 ?
C5 C6 C1 119.7(3) ?
C5 C6 C7 115.7(3) ?
C1 C6 C7 124.3(3) ?
O2 C7 C6 129.3(3) ?
O2 C7 H7 115.3 ?
C6 C7 H7 115.3 ?
O3 C8 C9 119.5(2) ?
O3 C8 C13 124.0(2) ?
C9 C8 C13 116.5(2) ?
C10 C9 C8 122.0(3) ?
C10 C9 H9 119.0 ?
C8 C9 H9 119.0 ?
C9 C10 C11 120.1(3) ?
C9 C10 H10 119.9 ?
C11 C10 H10 119.9 ?
C12 C11 C10 120.2(3) ?
C12 C11 Cl2 120.0(2) ?
C10 C11 Cl2 119.7(2) ?
C11 C12 C13 121.1(3) ?
C11 C12 H12 119.5 ?
C13 C12 H12 119.5 ?
C12 C13 C8 119.9(2) ?
C12 C13 C14 115.3(2) ?
C8 C13 C14 124.8(3) ?
O4 C14 C13 128.5(3) ?
O4 C14 H14 115.8 ?
C13 C14 H14 115.8 ?

loop_
_geom_bond_atom_site_label_1
_geom_bond_atom_site_label_2
_geom_bond_distance
_geom_bond_publ_flag
Co1 O1 2.0274(18) y
Co1 O3 2.0287(18) y
Co1 O6 2.053(2) y
Co1 O4 2.0716(19) y
Co1 O2 2.0721(19) y
Co1 O5 2.110(2) y
Cl1 C4 1.737(3) ?
Cl2 C11 1.748(3) ?
O1 C1 1.310(3) ?
O2 C7 1.227(3) ?
O3 C8 1.311(3) ?
O4 C14 1.231(3) ?
O5 H5A 0.814(16) ?
O5 H5B 0.823(16) ?
O6 H6A 0.820(16) ?
O6 H6B 0.824(16) ?
C1 C2 1.411(4) ?
C1 C6 1.425(4) ?
C2 C3 1.371(4) ?
C2 H2 0.93 ?
C3 C4 1.382(4) ?
C3 H3 0.93 ?
C4 C5 1.355(4) ?
C5 C6 1.410(4) ?
C5 H5 0.93 ?
C6 C7 1.438(4) ?
C7 H7 0.93 ?
C8 C9 1.410(4) ?
C8 C13 1.424(4) ?
C9 C10 1.372(4) ?
C9 H9 0.93 ?
C10 C11 1.387(4) ?
C10 H10 0.93 ?
C11 C12 1.349(4) ?
C12 C13 1.408(4) ?
C12 H12 0.93 ?
C13 C14 1.442(4) ?
C14 H14 0.93 ?

loop_
_geom_hbond_atom_site_label_D
_geom_hbond_atom_site_label_H
_geom_hbond_atom_site_label_A
_geom_hbond_site_symmetry_A
_geom_hbond_distance_DH
_geom_hbond_distance_HA
_geom_hbond_distance_DA
_geom_hbond_angle_DHA
O5 H5A O1 2_645 0.82(3) 2.10(3) 2.912(3) 172(3)
O5 H5B O3 3_655 0.82(3) 2.04(3) 2.860(3) 178(3)
O6 H6A O3 3_665 0.83(3) 1.97(3) 2.798(3) 178(3)
O6 H6B O1 2_655 0.83(3) 1.92(3) 2.750(3) 177(2)

loop_
_geom_torsion_atom_site_label_1
_geom_torsion_atom_site_label_2
_geom_torsion_atom_site_label_3
_geom_torsion_atom_site_label_4
_geom_torsion
O6 Co1 O1 C1 -83.6(2)
O4 Co1 O1 C1 -176.7(2)
O2 Co1 O1 C1 1.2(2)
O5 Co1 O1 C1 97.1(2)
O1 Co1 O2 C7 -11.0(2)
O3 Co1 O2 C7 172.6(2)
O6 Co1 O2 C7 79.6(2)
O5 Co1 O2 C7 -100.3(2)
O6 Co1 O3 C8 -110.4(2)
O4 Co1 O3 C8 -17.3(2)
O2 Co1 O3 C8 164.88(19)
O5 Co1 O3 C8 68.9(2)
O1 Co1 O4 C14 -158.5(2)
O3 Co1 O4 C14 17.9(2)
O6 Co1 O4 C14 110.9(2)
O5 Co1 O4 C14 -69.3(2)
Co1 O1 C1 C2 -172.5(2)
Co1 O1 C1 C6 7.8(3)
O1 C1 C2 C3 -178.9(3)
C6 C1 C2 C3 0.8(4)
C1 C2 C3 C4 1.2(5)
C2 C3 C4 C5 -1.0(5)
C2 C3 C4 Cl1 178.7(3)
C3 C4 C5 C6 -1.3(5)
Cl1 C4 C5 C6 179.0(2)
C4 C5 C6 C1 3.3(4)
C4 C5 C6 C7 -170.6(3)
O1 C1 C6 C5 176.7(3)
C2 C1 C6 C5 -3.0(4)
O1 C1 C6 C7 -9.9(4)
C2 C1 C6 C7 170.4(3)
Co1 O2 C7 C6 12.9(4)
C5 C6 C7 O2 171.8(3)
C1 C6 C7 O2 -1.8(5)
Co1 O3 C8 C9 -169.08(19)
Co1 O3 C8 C13 9.9(4)
O3 C8 C9 C10 175.2(3)
C13 C8 C9 C10 -3.9(4)
C8 C9 C10 C11 1.6(5)
C9 C10 C11 C12 2.0(5)
C9 C10 C11 Cl2 -175.7(2)
C10 C11 C12 C13 -3.1(5)
Cl2 C11 C12 C13 174.6(2)
C11 C12 C13 C8 0.6(4)
C11 C12 C13 C14 -179.6(3)
O3 C8 C13 C12 -176.3(3)
C9 C8 C13 C12 2.8(4)
O3 C8 C13 C14 4.1(4)
C9 C8 C13 C14 -176.9(3)
Co1 O4 C14 C13 -11.6(4)
C12 C13 C14 O4 177.5(3)
C8 C13 C14 O4 -2.8(5)
